data_1566819
loop_
_publ_author_name
'Zhou, Jun'
'Mao, Lijun'
'Wu, Meng-Xiang'
'Peng, Zhiyong'
'Yang, Yiming'
'Zhou, Manfei'
'Zhao, Xiao-Li'
'Shi, Xueliang'
'Yang, Hai-Bo'

_publ_section_title
;
 Extended phenothiazines: synthesis, photophysical and redox properties,
 and efficient photocatalytic oxidative coupling of amines
;
_journal_name_full 'Chemical Science'
_journal_paper_doi 10.1039/D2SC01086K
_journal_year 2022
_chemical_formula_moiety 'F6 Sb, C30 H25 N S'
_chemical_formula_sum 'C30 H25 F6 N S Sb'
_chemical_formula_weight 667.32
_space_group_crystal_system monoclinic
_space_group_IT_number 15
_space_group_name_Hall '-C 2yc'
_space_group_name_H-M_alt 'C 1 2/c 1'
_atom_sites_solution_hydrogens geom
_atom_sites_solution_primary dual
_audit_creation_date 2021-07-02
_audit_creation_method
;
Olex2 1.2
(compiled 2018.05.29 svn.r3508 for OlexSys, GUI svn.r5506)
;
_audit_update_record
;
2022-01-20 deposited with the CCDC.	2022-04-08 downloaded from the CCDC.
;
_cell_angle_alpha 90
_cell_angle_beta 99.104(9)
_cell_angle_gamma 90
_cell_formula_units_Z 8
_cell_length_a 15.8665(18)
_cell_length_b 24.950(2)
_cell_length_c 16.2233(13)
_cell_measurement_reflns_used 3192
_cell_measurement_temperature 169.99(10)
_cell_measurement_theta_max 69.2760
_cell_measurement_theta_min 3.3270
_cell_volume 6341.4(10)
_computing_cell_refinement 'CrysAlisPro 1.171.39.32a (Rigaku OD, 2017)'
_computing_data_collection 'CrysAlisPro 1.171.39.32a (Rigaku OD, 2017)'
_computing_data_reduction 'CrysAlisPro 1.171.39.32a (Rigaku OD, 2017)'
_computing_molecular_graphics 'Olex2 (Dolomanov et al., 2009)'
_computing_publication_material 'Olex2 (Dolomanov et al., 2009)'
_computing_structure_refinement 'ShelXL (Sheldrick, 2015)'
_computing_structure_solution 'ShelXT (Sheldrick, 2015)'
_diffrn_ambient_environment N~2~
_diffrn_ambient_temperature 169.99(10)
_diffrn_detector 'CCD plate'
_diffrn_measured_fraction_theta_full 0.999
_diffrn_measured_fraction_theta_max 0.999
_diffrn_measurement_details
;
List of Runs (angles in degrees, time in seconds):

  # Type    Start    End  Width  t~exp~   \w     \q     \k     \f   Frames
#--------------------------------------------------------------------------
  1  \w    -23.00  55.00   1.00    5.00    --    0.00  19.00 -30.00   78
  2  \w    -82.00 -56.00   1.00    5.00    --    0.00 -38.00  30.00   26
  3  \w    -89.00 -18.00   1.00    5.00    --    0.00 -38.00-180.00   71
  4  \w    -27.00  16.00   1.00    5.00    --    0.00 -38.00  90.00   43
  5  \w    -52.00  18.00   1.00    5.00    --    0.00 -38.00  30.00   70
  6  \w    -62.00 -27.00   1.00    5.00    --    0.00 -38.00 -30.00   35
  7  \w      6.00 116.00   1.00    5.00    --   95.80 -45.00  90.00  110
  8  \w     70.00 114.00   1.00    5.00    --   95.80 -61.00-150.00   44
  9  \w     13.00  38.00   1.00    5.00    --   95.80 -82.00  90.00   25
 10  \w     95.00 120.00   1.00    5.00    --   95.80 -61.00 -60.00   25
 11  \w     32.00 103.00   1.00    5.00    --   95.80 -61.00  90.00   71
 12  \w     66.00 128.00   1.00    5.00    --   95.80 -82.00-150.00   62
 13  \w      9.00  35.00   1.00    5.00    --   95.80 -61.00 -60.00   26
 14  \w      7.00 110.00   1.00    5.00    --   95.80 -30.00-120.00  103
 15  \w     35.00  63.00   1.00    5.00    --   95.80 -61.00-150.00   28
 16  \w      7.00 110.00   1.00    5.00    --   95.80 -61.00   0.00  103
 17  \w    134.00 185.00   1.00    5.00    --   95.80  15.00  30.00   51
 18  \w     76.00 114.00   1.00    5.00    --   95.80 -82.00 150.00   38
 19  \w     82.00 107.00   1.00    5.00    --   95.80 -82.00 -90.00   25
 20  \w     77.00 126.00   1.00    5.00    --   95.80  30.00-150.00   49
 21  \w    157.00 183.00   1.00    5.00    --   95.80  30.00-150.00   26
 22  \w    125.00 183.00   1.00    5.00    --   95.80  30.00  90.00   58
 23  \w     69.00 106.00   1.00    5.00    --   95.80  15.00  30.00   37
 24  \w     61.00 118.00   1.00    5.00    --   95.80 -82.00  90.00   57
 25  \w     38.00 117.00   1.00    5.00    --   95.80 -82.00   0.00   79
 26  \w      8.00  73.00   1.00    5.00    --   95.80 -30.00-180.00   65
;
_diffrn_measurement_device 'four-circle diffractometer'
_diffrn_measurement_device_type 'XtaLAB AFC12 (RINC): Kappa dual home/near'
_diffrn_measurement_method '\w scans'
_diffrn_orient_matrix_type 'CrysAlisPro convention (1999,Acta A55,543-557)'
_diffrn_orient_matrix_UB_11 -0.0780857000
_diffrn_orient_matrix_UB_12 0.0321932000
_diffrn_orient_matrix_UB_13 -0.0420542000
_diffrn_orient_matrix_UB_21 0.0587129000
_diffrn_orient_matrix_UB_22 0.0474297000
_diffrn_orient_matrix_UB_23 -0.0127796000
_diffrn_orient_matrix_UB_31 0.0121994000
_diffrn_orient_matrix_UB_32 -0.0227915000
_diffrn_orient_matrix_UB_33 -0.0854955000
_diffrn_radiation_monochromator graphite
_diffrn_radiation_probe x-ray
_diffrn_radiation_type CuK\a
_diffrn_radiation_wavelength 1.54184
_diffrn_reflns_av_R_equivalents 0.1462
_diffrn_reflns_av_unetI/netI 0.1091
_diffrn_reflns_Laue_measured_fraction_full 0.999
_diffrn_reflns_Laue_measured_fraction_max 0.999
_diffrn_reflns_limit_h_max 18
_diffrn_reflns_limit_h_min -18
_diffrn_reflns_limit_k_max 29
_diffrn_reflns_limit_k_min -29
_diffrn_reflns_limit_l_max 13
_diffrn_reflns_limit_l_min -19
_diffrn_reflns_number 30155
_diffrn_reflns_point_group_measured_fraction_full 0.999
_diffrn_reflns_point_group_measured_fraction_max 0.999
_diffrn_reflns_theta_full 67.078
_diffrn_reflns_theta_max 67.078
_diffrn_reflns_theta_min 3.331
_diffrn_source 'fine-focus sealed X-ray tube'
_diffrn_source_type 'Enhance (Cu) X-ray Source'
_exptl_absorpt_coefficient_mu 7.991
_exptl_absorpt_correction_T_max 1.00000
_exptl_absorpt_correction_T_min 0.56800
_exptl_absorpt_correction_type multi-scan
_exptl_absorpt_process_details
;
CrysAlisPro 1.171.39.32a (Rigaku Oxford Diffraction, 2017)
Empirical absorption correction using spherical harmonics,
 implemented in SCALE3 ABSPACK scaling algorithm.
;
_exptl_crystal_colour 'clear dark blue'
_exptl_crystal_colour_lustre clear
_exptl_crystal_colour_modifier dark
_exptl_crystal_colour_primary blue
_exptl_crystal_density_diffrn 1.398
_exptl_crystal_description plate
_exptl_crystal_F_000 2664
_exptl_crystal_size_max 0.28
_exptl_crystal_size_mid 0.13
_exptl_crystal_size_min 0.08
_refine_diff_density_max 0.675
_refine_diff_density_min -1.718
_refine_diff_density_rms 0.104
_refine_ls_extinction_method none
_refine_ls_goodness_of_fit_ref 1.017
_refine_ls_hydrogen_treatment constr
_refine_ls_matrix_type full
_refine_ls_number_parameters 355
_refine_ls_number_reflns 5659
_refine_ls_number_restraints 0
_refine_ls_restrained_S_all 1.017
_refine_ls_R_factor_all 0.1228
_refine_ls_R_factor_gt 0.0653
_refine_ls_shift/su_max 0.001
_refine_ls_shift/su_mean 0.000
_refine_ls_structure_factor_coef Fsqd
_refine_ls_weighting_details 'w=1/[\s^2^(Fo^2^)+(0.0832P)^2^] where P=(Fo^2^+2Fc^2^)/3'
_refine_ls_weighting_scheme calc
_refine_ls_wR_factor_gt 0.1592
_refine_ls_wR_factor_ref 0.1864
_reflns_Friedel_coverage 0.000
_reflns_number_gt 3064
_reflns_number_total 5659
_reflns_threshold_expression 'I > 2\s(I)'
_cod_data_source_file d2sc01086k2.cif
_cod_data_source_block exp_2096
_cod_database_code 1566819
_shelx_shelxl_version_number 2017/1
_shelx_space_group_comment
;
The symmetry employed for this shelxl refinement is uniquely defined
by the following loop, which should always be used as a source of
symmetry information in preference to the above space-group names.
They are only intended as comments.
;
_shelx_estimated_absorpt_t_max 0.567
_shelx_estimated_absorpt_t_min 0.213
_reflns_odcompleteness_completeness 99.97
_reflns_odcompleteness_iscentric 1
_reflns_odcompleteness_theta 66.97
_olex2_refinement_description
;
1. Fixed Uiso
 At 1.2 times of:
  All C(H) groups
 At 1.5 times of:
  All C(H,H,H) groups
2.a Aromatic/amide H refined with riding coordinates:
 C23(H23), C26(H26), C2(H2), C12(H12), C9(H9), C14(H14), C17(H17), C19(H19),
 C22(H22), C25(H25), C15(H15), C5(H5), C16(H16), C7(H7), C4(H4), C6(H6)
2.b Idealised Me refined as rotating group:
 C28(H28A,H28B,H28C), C29(H29A,H29B,H29C), C30(H30A,H30B,H30C)
;
_olex2_submission_special_instructions 'No special instructions were received'
_oxdiff_exptl_absorpt_empirical_details
;
Empirical correction (ABSPACK) includes:
- Absorption correction using spherical harmonics
- Frame scaling
;
_oxdiff_exptl_absorpt_empirical_full_max 3.401
_oxdiff_exptl_absorpt_empirical_full_min 0.452

loop_
_space_group_symop_operation_xyz
'x, y, z'
'-x, y, -z+1/2'
'x+1/2, y+1/2, z'
'-x+1/2, y+1/2, -z+1/2'
'-x, -y, -z'
'x, -y, z-1/2'
'-x+1/2, -y+1/2, -z'
'x+1/2, -y+1/2, z-1/2'

loop_
_atom_site_label
_atom_site_type_symbol
_atom_site_fract_x
_atom_site_fract_y
_atom_site_fract_z
_atom_site_U_iso_or_equiv
_atom_site_adp_type
_atom_site_occupancy
_atom_site_site_symmetry_order
_atom_site_calc_flag
_atom_site_refinement_flags_posn
_atom_site_refinement_flags_adp
_atom_site_refinement_flags_occupancy
_atom_site_disorder_assembly
_atom_site_disorder_group
Sb1 Sb 0.69334(4) 0.65782(2) 0.26326(3) 0.0651(3) Uani 1 1 d . . . . .
S002 S 0.49691(14) 0.47684(7) 0.63416(12) 0.0523(6) Uani 1 1 d . . . . .
F4 F 0.6904(4) 0.65690(17) 0.1478(3) 0.0839(17) Uani 1 1 d . . . . .
F5 F 0.6169(4) 0.71306(19) 0.2527(3) 0.0954(19) Uani 1 1 d . . . . .
N005 N 0.5301(4) 0.5940(2) 0.5780(4) 0.0448(17) Uani 1 1 d . . . . .
F1 F 0.6965(4) 0.65834(19) 0.3780(3) 0.0923(19) Uani 1 1 d . . . . .
F6 F 0.6081(5) 0.6072(2) 0.2510(4) 0.113(2) Uani 1 1 d . . . . .
F2 F 0.7692(5) 0.6017(2) 0.2731(4) 0.119(2) Uani 1 1 d . . . . .
F3 F 0.7780(5) 0.7085(2) 0.2730(4) 0.115(2) Uani 1 1 d . . . . .
C23 C 0.5113(5) 0.7132(3) 0.4392(4) 0.053(2) Uani 1 1 d . . . . .
H23 H 0.482928 0.722732 0.386582 0.064 Uiso 1 1 calc R . . . .
C20 C 0.5821(5) 0.5009(3) 0.5889(4) 0.047(2) Uani 1 1 d . . . . .
C18 C 0.7098(6) 0.4766(3) 0.5338(5) 0.049(2) Uani 1 1 d . . . . .
C11 C 0.5881(5) 0.5549(2) 0.5611(4) 0.047(2) Uani 1 1 d . . . . .
C21 C 0.5428(5) 0.6478(2) 0.5463(4) 0.046(2) Uani 1 1 d . . . . .
C1 C 0.4402(6) 0.5342(3) 0.6463(4) 0.047(2) Uani 1 1 d . . . . .
C13 C 0.7153(5) 0.5295(3) 0.5030(4) 0.048(2) Uani 1 1 d . . . . .
C26 C 0.5955(5) 0.6836(3) 0.5940(4) 0.049(2) Uani 1 1 d . . . . .
H26 H 0.624581 0.673589 0.646119 0.058 Uiso 1 1 calc R . . . .
C2 C 0.3699(6) 0.5258(3) 0.6868(5) 0.056(2) Uani 1 1 d . . . . .
H2 H 0.357579 0.491492 0.704064 0.068 Uiso 1 1 calc R . . . .
C8 C 0.3381(6) 0.6220(3) 0.6760(5) 0.052(2) Uani 1 1 d . . . . .
C27 C 0.5763(5) 0.8074(3) 0.4549(5) 0.055(2) Uani 1 1 d . . . . .
C24 C 0.5637(5) 0.7506(3) 0.4856(4) 0.047(2) Uani 1 1 d . . . . .
C12 C 0.6546(5) 0.5676(3) 0.5179(4) 0.048(2) Uani 1 1 d . . . . .
H12 H 0.658752 0.602426 0.498281 0.058 Uiso 1 1 calc R . . . .
C10 C 0.4605(6) 0.5857(3) 0.6202(4) 0.050(2) Uani 1 1 d . . . . .
C9 C 0.4085(6) 0.6287(3) 0.6357(5) 0.054(2) Uani 1 1 d . . . . .
H9 H 0.421511 0.662925 0.618627 0.065 Uiso 1 1 calc R . . . .
C3 C 0.3173(6) 0.5696(3) 0.7015(5) 0.056(2) Uani 1 1 d . . . . .
C14 C 0.7827(6) 0.5429(3) 0.4593(5) 0.060(3) Uani 1 1 d . . . . .
H14 H 0.788190 0.577701 0.440096 0.072 Uiso 1 1 calc R . . . .
C17 C 0.7721(6) 0.4375(3) 0.5190(6) 0.065(3) Uani 1 1 d . . . . .
H17 H 0.769799 0.402679 0.539036 0.078 Uiso 1 1 calc R . . . .
C19 C 0.6414(6) 0.4632(3) 0.5768(5) 0.057(3) Uani 1 1 d . . . . .
H19 H 0.636886 0.428605 0.596848 0.069 Uiso 1 1 calc R . . . .
C22 C 0.5002(5) 0.6621(3) 0.4692(5) 0.058(2) Uani 1 1 d . . . . .
H22 H 0.464261 0.637735 0.437451 0.069 Uiso 1 1 calc R . . . .
C25 C 0.6045(5) 0.7333(3) 0.5641(5) 0.056(2) Uani 1 1 d . . . . .
H25 H 0.639527 0.757396 0.597224 0.067 Uiso 1 1 calc R . . . .
C15 C 0.8391(6) 0.5046(3) 0.4456(6) 0.064(3) Uani 1 1 d . . . . .
H15 H 0.882435 0.513679 0.415653 0.077 Uiso 1 1 calc R . . . .
C28 C 0.5547(6) 0.8481(3) 0.5181(6) 0.072(3) Uani 1 1 d . . . . .
H28A H 0.494502 0.847251 0.519556 0.108 Uiso 1 1 calc GR . . . .
H28B H 0.570738 0.883281 0.502245 0.108 Uiso 1 1 calc GR . . . .
H28C H 0.585338 0.839486 0.572346 0.108 Uiso 1 1 calc GR . . . .
C5 C 0.1975(6) 0.6070(4) 0.7513(5) 0.071(3) Uani 1 1 d . . . . .
H5 H 0.148706 0.602675 0.775742 0.085 Uiso 1 1 calc R . . . .
C16 C 0.8354(7) 0.4526(3) 0.4743(6) 0.072(3) Uani 1 1 d . . . . .
H16 H 0.875776 0.427660 0.463386 0.086 Uiso 1 1 calc R . . . .
C29 C 0.6701(5) 0.8134(3) 0.4425(5) 0.065(3) Uani 1 1 d . . . . .
H29A H 0.706933 0.804952 0.493609 0.098 Uiso 1 1 calc GR . . . .
H29B H 0.680234 0.849683 0.426705 0.098 Uiso 1 1 calc GR . . . .
H29C H 0.681584 0.789479 0.399286 0.098 Uiso 1 1 calc GR . . . .
C7 C 0.2871(6) 0.6664(3) 0.6897(5) 0.063(3) Uani 1 1 d . . . . .
H7 H 0.301463 0.700670 0.673924 0.076 Uiso 1 1 calc R . . . .
C4 C 0.2454(7) 0.5631(3) 0.7422(5) 0.063(3) Uani 1 1 d . . . . .
H4 H 0.231496 0.529779 0.762067 0.075 Uiso 1 1 calc R . . . .
C30 C 0.5198(6) 0.8177(3) 0.3699(5) 0.071(3) Uani 1 1 d . . . . .
H30A H 0.530421 0.790555 0.330895 0.106 Uiso 1 1 calc GR . . . .
H30B H 0.533116 0.852272 0.349248 0.106 Uiso 1 1 calc GR . . . .
H30C H 0.460809 0.816798 0.376601 0.106 Uiso 1 1 calc GR . . . .
C6 C 0.2171(7) 0.6586(4) 0.7260(6) 0.073(3) Uani 1 1 d . . . . .
H6 H 0.182095 0.687396 0.734156 0.087 Uiso 1 1 calc R . . . .

loop_
_atom_site_aniso_label
_atom_site_aniso_U_11
_atom_site_aniso_U_22
_atom_site_aniso_U_33
_atom_site_aniso_U_23
_atom_site_aniso_U_13
_atom_site_aniso_U_12
Sb1 0.0936(5) 0.0400(3) 0.0494(3) 0.0011(3) -0.0271(3) -0.0057(3)
S002 0.0714(14) 0.0283(9) 0.0498(11) 0.0042(8) -0.0133(10) -0.0016(9)
F4 0.127(5) 0.056(3) 0.059(3) 0.003(2) -0.016(3) -0.017(3)
F5 0.145(5) 0.061(3) 0.067(3) -0.002(3) -0.022(3) 0.017(3)
N005 0.061(4) 0.027(3) 0.038(3) 0.002(2) -0.017(3) -0.007(3)
F1 0.143(5) 0.074(3) 0.052(3) 0.006(3) -0.010(3) 0.022(3)
F6 0.168(6) 0.067(3) 0.104(5) -0.027(3) 0.019(4) -0.045(4)
F2 0.190(7) 0.097(4) 0.068(4) 0.017(3) 0.014(4) 0.059(4)
F3 0.145(6) 0.107(5) 0.082(4) -0.024(4) -0.019(4) -0.054(4)
C23 0.077(6) 0.031(4) 0.041(4) 0.007(3) -0.022(4) -0.002(4)
C20 0.069(6) 0.029(4) 0.034(4) 0.003(3) -0.017(4) -0.003(4)
C18 0.067(6) 0.038(4) 0.036(4) 0.003(3) -0.013(4) -0.009(4)
C11 0.071(6) 0.024(3) 0.037(4) 0.001(3) -0.022(4) -0.001(4)
C21 0.062(5) 0.027(4) 0.040(4) -0.003(3) -0.015(4) 0.002(3)
C1 0.069(6) 0.031(4) 0.033(4) 0.005(3) -0.013(4) -0.008(4)
C13 0.063(6) 0.036(4) 0.035(4) 0.010(3) -0.017(4) -0.004(4)
C26 0.066(5) 0.027(3) 0.043(4) 0.000(3) -0.024(4) -0.001(3)
C2 0.078(6) 0.038(4) 0.041(5) 0.002(3) -0.025(4) -0.005(4)
C8 0.063(6) 0.046(5) 0.039(4) -0.004(4) -0.019(4) 0.006(4)
C27 0.070(6) 0.027(4) 0.059(5) 0.006(3) -0.017(4) 0.002(4)
C24 0.057(5) 0.036(4) 0.040(4) -0.002(3) -0.016(4) 0.001(3)
C12 0.064(6) 0.036(4) 0.039(4) 0.009(3) -0.010(4) -0.006(4)
C10 0.064(6) 0.044(4) 0.033(4) 0.001(3) -0.019(4) -0.005(4)
C9 0.077(6) 0.034(4) 0.042(5) -0.002(3) -0.020(5) 0.001(4)
C3 0.079(6) 0.047(5) 0.032(4) 0.003(4) -0.023(4) 0.002(4)
C14 0.076(7) 0.038(4) 0.057(5) 0.006(4) -0.017(5) -0.019(4)
C17 0.078(7) 0.038(4) 0.066(6) -0.002(4) -0.025(5) 0.007(4)
C19 0.082(7) 0.030(4) 0.046(5) -0.003(3) -0.033(5) -0.010(4)
C22 0.075(6) 0.035(4) 0.048(5) -0.004(3) -0.035(4) 0.004(4)
C25 0.066(6) 0.046(4) 0.044(5) -0.006(3) -0.028(4) -0.001(4)
C15 0.073(7) 0.041(5) 0.073(6) 0.005(4) -0.005(5) -0.011(4)
C28 0.097(7) 0.034(4) 0.075(6) 0.000(4) -0.015(5) -0.003(4)
C5 0.071(7) 0.076(6) 0.059(6) -0.013(5) -0.010(5) 0.001(5)
C16 0.086(8) 0.046(5) 0.074(7) -0.004(4) -0.017(6) 0.009(5)
C29 0.078(7) 0.049(5) 0.059(6) 0.004(4) -0.019(5) -0.015(4)
C7 0.066(6) 0.066(6) 0.047(5) -0.006(4) -0.022(5) 0.009(5)
C4 0.081(7) 0.053(5) 0.046(5) 0.007(4) -0.017(5) -0.013(5)
C30 0.085(7) 0.048(5) 0.066(6) 0.023(4) -0.028(5) -0.016(5)
C6 0.083(7) 0.065(6) 0.056(5) -0.012(5) -0.032(5) 0.017(6)

loop_
_atom_type_symbol
_atom_type_description
_atom_type_scat_dispersion_real
_atom_type_scat_dispersion_imag
_atom_type_scat_source
C C 0.0181 0.0091 'International Tables Vol C Tables 4.2.6.8 and 6.1.1.4'
H H 0.0000 0.0000 'International Tables Vol C Tables 4.2.6.8 and 6.1.1.4'
F F 0.0727 0.0534 'International Tables Vol C Tables 4.2.6.8 and 6.1.1.4'
N N 0.0311 0.0180 'International Tables Vol C Tables 4.2.6.8 and 6.1.1.4'
S S 0.3331 0.5567 'International Tables Vol C Tables 4.2.6.8 and 6.1.1.4'
Sb Sb -0.0562 5.8946 'International Tables Vol C Tables 4.2.6.8 and 6.1.1.4'

loop_
_geom_angle_atom_site_label_1
_geom_angle_atom_site_label_2
_geom_angle_atom_site_label_3
_geom_angle
_geom_angle_site_symmetry_1
_geom_angle_site_symmetry_3
_geom_angle_publ_flag
F5 Sb1 F4 90.2(2) . . ?
F5 Sb1 F1 90.1(2) . . ?
F5 Sb1 F6 92.4(3) . . ?
F5 Sb1 F2 179.2(3) . . ?
F5 Sb1 F3 87.4(3) . . ?
F1 Sb1 F4 179.7(2) . . ?
F6 Sb1 F4 89.0(2) . . ?
F6 Sb1 F1 90.9(3) . . ?
F2 Sb1 F4 89.4(2) . . ?
F2 Sb1 F1 90.3(2) . . ?
F2 Sb1 F6 86.9(3) . . ?
F3 Sb1 F4 89.8(2) . . ?
F3 Sb1 F1 90.3(3) . . ?
F3 Sb1 F6 178.8(3) . . ?
F3 Sb1 F2 93.3(4) . . ?
C1 S002 C20 102.6(4) . . ?
C11 N005 C21 116.2(7) . . ?
C11 N005 C10 125.8(6) . . ?
C10 N005 C21 118.0(6) . . ?
C24 C23 H23 119.1 . . ?
C22 C23 H23 119.1 . . ?
C22 C23 C24 121.7(6) . . ?
C11 C20 S002 123.4(7) . . ?
C19 C20 S002 114.9(6) . . ?
C19 C20 C11 121.5(8) . . ?
C13 C18 C17 119.5(9) . . ?
C19 C18 C13 119.0(8) . . ?
C19 C18 C17 121.5(8) . . ?
N005 C11 C20 121.3(8) . . ?
C12 C11 N005 120.8(6) . . ?
C12 C11 C20 117.9(7) . . ?
C26 C21 N005 120.2(6) . . ?
C22 C21 N005 118.8(6) . . ?
C22 C21 C26 121.0(6) . . ?
C2 C1 S002 113.6(5) . . ?
C2 C1 C10 121.1(8) . . ?
C10 C1 S002 125.2(8) . . ?
C12 C13 C18 119.3(9) . . ?
C12 C13 C14 121.4(7) . . ?
C14 C13 C18 119.3(8) . . ?
C21 C26 H26 120.5 . . ?
C25 C26 C21 118.9(6) . . ?
C25 C26 H26 120.5 . . ?
C1 C2 H2 120.1 . . ?
C1 C2 C3 119.8(8) . . ?
C3 C2 H2 120.1 . . ?
C9 C8 C3 119.2(8) . . ?
C9 C8 C7 120.1(8) . . ?
C7 C8 C3 120.7(10) . . ?
C24 C27 C29 108.3(6) . . ?
C24 C27 C30 111.1(6) . . ?
C28 C27 C24 110.2(7) . . ?
C28 C27 C29 110.4(7) . . ?
C28 C27 C30 109.3(7) . . ?
C29 C27 C30 107.6(7) . . ?
C23 C24 C27 123.0(6) . . ?
C23 C24 C25 115.8(6) . . ?
C25 C24 C27 121.2(6) . . ?
C11 C12 C13 121.8(7) . . ?
C11 C12 H12 119.1 . . ?
C13 C12 H12 119.1 . . ?
N005 C10 C1 121.1(7) . . ?
C9 C10 N005 120.4(7) . . ?
C9 C10 C1 118.4(9) . . ?
C8 C9 C10 122.1(8) . . ?
C8 C9 H9 118.9 . . ?
C10 C9 H9 118.9 . . ?
C2 C3 C8 119.3(10) . . ?
C4 C3 C2 121.9(8) . . ?
C4 C3 C8 118.8(8) . . ?
C13 C14 H14 120.4 . . ?
C15 C14 C13 119.2(8) . . ?
C15 C14 H14 120.4 . . ?
C18 C17 H17 120.7 . . ?
C16 C17 C18 118.6(8) . . ?
C16 C17 H17 120.7 . . ?
C20 C19 C18 120.5(7) . . ?
C20 C19 H19 119.8 . . ?
C18 C19 H19 119.8 . . ?
C23 C22 H22 120.5 . . ?
C21 C22 C23 119.1(6) . . ?
C21 C22 H22 120.5 . . ?
C26 C25 C24 123.5(6) . . ?
C26 C25 H25 118.3 . . ?
C24 C25 H25 118.3 . . ?
C14 C15 H15 118.5 . . ?
C14 C15 C16 123.0(10) . . ?
C16 C15 H15 118.5 . . ?
C27 C28 H28A 109.5 . . ?
C27 C28 H28B 109.5 . . ?
C27 C28 H28C 109.5 . . ?
H28A C28 H28B 109.5 . . ?
H28A C28 H28C 109.5 . . ?
H28B C28 H28C 109.5 . . ?
C4 C5 H5 118.1 . . ?
C4 C5 C6 123.8(10) . . ?
C6 C5 H5 118.1 . . ?
C17 C16 C15 120.4(10) . . ?
C17 C16 H16 119.8 . . ?
C15 C16 H16 119.8 . . ?
C27 C29 H29A 109.5 . . ?
C27 C29 H29B 109.5 . . ?
C27 C29 H29C 109.5 . . ?
H29A C29 H29B 109.5 . . ?
H29A C29 H29C 109.5 . . ?
H29B C29 H29C 109.5 . . ?
C8 C7 H7 120.4 . . ?
C6 C7 C8 119.1(9) . . ?
C6 C7 H7 120.4 . . ?
C3 C4 H4 121.2 . . ?
C5 C4 C3 117.7(9) . . ?
C5 C4 H4 121.2 . . ?
C27 C30 H30A 109.5 . . ?
C27 C30 H30B 109.5 . . ?
C27 C30 H30C 109.5 . . ?
H30A C30 H30B 109.5 . . ?
H30A C30 H30C 109.5 . . ?
H30B C30 H30C 109.5 . . ?
C5 C6 H6 120.1 . . ?
C7 C6 C5 119.8(10) . . ?
C7 C6 H6 120.1 . . ?

loop_
_geom_bond_atom_site_label_1
_geom_bond_atom_site_label_2
_geom_bond_distance
_geom_bond_site_symmetry_2
_geom_bond_publ_flag
Sb1 F4 1.867(5) . ?
Sb1 F5 1.826(5) . ?
Sb1 F1 1.855(5) . ?
Sb1 F6 1.839(6) . ?
Sb1 F2 1.837(6) . ?
Sb1 F3 1.834(6) . ?
S002 C20 1.744(9) . ?
S002 C1 1.718(8) . ?
N005 C11 1.398(9) . ?
N005 C21 1.463(8) . ?
N005 C10 1.403(10) . ?
C23 H23 0.9300 . ?
C23 C24 1.391(9) . ?
C23 C22 1.387(9) . ?
C20 C11 1.429(9) . ?
C20 C19 1.364(11) . ?
C18 C13 1.420(10) . ?
C18 C17 1.435(12) . ?
C18 C19 1.420(12) . ?
C11 C12 1.393(11) . ?
C21 C26 1.374(9) . ?
C21 C22 1.372(9) . ?
C1 C2 1.396(12) . ?
C1 C10 1.409(10) . ?
C13 C12 1.402(11) . ?
C13 C14 1.415(12) . ?
C26 H26 0.9300 . ?
C26 C25 1.349(9) . ?
C2 H2 0.9300 . ?
C2 C3 1.419(11) . ?
C8 C9 1.391(12) . ?
C8 C3 1.424(11) . ?
C8 C7 1.412(11) . ?
C27 C24 1.525(9) . ?
C27 C28 1.520(11) . ?
C27 C29 1.541(12) . ?
C27 C30 1.543(10) . ?
C24 C25 1.401(9) . ?
C12 H12 0.9300 . ?
C10 C9 1.401(11) . ?
C9 H9 0.9300 . ?
C3 C4 1.416(13) . ?
C14 H14 0.9300 . ?
C14 C15 1.351(11) . ?
C17 H17 0.9300 . ?
C17 C16 1.382(13) . ?
C19 H19 0.9300 . ?
C22 H22 0.9300 . ?
C25 H25 0.9300 . ?
C15 H15 0.9300 . ?
C15 C16 1.383(11) . ?
C28 H28A 0.9600 . ?
C28 H28B 0.9600 . ?
C28 H28C 0.9600 . ?
C5 H5 0.9300 . ?
C5 C4 1.355(12) . ?
C5 C6 1.401(12) . ?
C16 H16 0.9300 . ?
C29 H29A 0.9600 . ?
C29 H29B 0.9600 . ?
C29 H29C 0.9600 . ?
C7 H7 0.9300 . ?
C7 C6 1.351(14) . ?
C4 H4 0.9300 . ?
C30 H30A 0.9600 . ?
C30 H30B 0.9600 . ?
C30 H30C 0.9600 . ?
C6 H6 0.9300 . ?

loop_
_smtbx_masks_void_nr
_smtbx_masks_void_average_x
_smtbx_masks_void_average_y
_smtbx_masks_void_average_z
_smtbx_masks_void_volume
_smtbx_masks_void_count_electrons
_smtbx_masks_void_content
1 -0.828 0.250 -0.078 739.0 180.0 ?
2 -0.705 0.750 -0.455 739.0 180.0 ?
